data_4323413
loop_
_publ_author_name
'Piotr Sobota'
'J\'ozef Utko'
'S\/lawomir Szafert'

_publ_section_title
;
 Synthesis and Molecular Structures of the Magnesium and Aluminum Adducts
 of a Niobium-Oxo Complex. X-ray Crystal Structures of
 [{NbOCl4(THF)}2Mg(THF)4] and [{NbOCl4(THF)}2AlCl(THF)3]
;
_journal_name_full 'Inorganic Chemistry'
_journal_page_first 2227
_journal_page_last 2229
_journal_paper_doi 10.1021/ic9610804
_journal_volume 36
_journal_year 1997
_chemical_formula_sum 'C20 H40 Al Cl9 Nb2 O7'
_chemical_formula_weight 924.37
_chemical_name_systematic
;
trans-[bis(*-O){trans-tetrachloro-tetrahydrofuran-niobium(V)}]-
tris(tetrahydrofuran)chloroaluminium]
;
_space_group_IT_number 2
_symmetry_cell_setting triclinic
_symmetry_space_group_name_Hall '-P 1'
_symmetry_space_group_name_H-M 'P -1'
_atom_sites_solution_hydrogens geom
_atom_sites_solution_primary direct
_atom_sites_solution_secondary difmap
_audit_creation_method SHELXL
_cell_angle_alpha 67.17(3)
_cell_angle_beta 78.70(2)
_cell_angle_gamma 65.03(3)
_cell_formula_units_Z 2
_cell_length_a 12.051(3)
_cell_length_b 13.794(4)
_cell_length_c 14.948(4)
_cell_measurement_reflns_used 25
_cell_measurement_temperature 300(1)
_cell_measurement_theta_max 13.5
_cell_measurement_theta_min 10
_cell_volume 2074.6(12)
_computing_structure_refinement 'SHELXL-93 (Sheldrick, 1993)'
_computing_structure_solution 'SHELXS-86 (Sheldrick, 1990)'
_diffrn_ambient_temperature 300(1)
_diffrn_radiation_monochromator graphite
_diffrn_radiation_source 'fine-focus sealed tube'
_diffrn_radiation_type MoK\a
_diffrn_radiation_wavelength 0.71069
_diffrn_reflns_av_R_equivalents 0.0315
_diffrn_reflns_av_sigmaI/netI 0.0254
_diffrn_reflns_limit_h_max 12
_diffrn_reflns_limit_h_min 0
_diffrn_reflns_limit_k_max 16
_diffrn_reflns_limit_k_min -16
_diffrn_reflns_limit_l_max 18
_diffrn_reflns_limit_l_min -18
_diffrn_reflns_number 4365
_diffrn_reflns_theta_max 28.08
_diffrn_reflns_theta_min 3.10
_exptl_absorpt_coefficient_mu 1.183
_exptl_crystal_density_diffrn 1.480
_exptl_crystal_F_000 928
_exptl_crystal_size_max 0.5
_exptl_crystal_size_mid 0.5
_exptl_crystal_size_min 0.5
_refine_diff_density_max 1.035
_refine_diff_density_min -0.412
_refine_diff_density_rms 0.067
_refine_ls_extinction_method none
_refine_ls_goodness_of_fit_all 1.081
_refine_ls_goodness_of_fit_obs 1.081
_refine_ls_matrix_type full
_refine_ls_number_parameters 352
_refine_ls_number_reflns 4313
_refine_ls_number_restraints 0
_refine_ls_restrained_S_all 1.081
_refine_ls_restrained_S_obs 1.081
_refine_ls_R_factor_all 0.0377
_refine_ls_R_factor_obs 0.0377
_refine_ls_shift/esd_max 0.000
_refine_ls_shift/esd_mean 0.000
_refine_ls_structure_factor_coef Fsqd
_refine_ls_weighting_details 'w=1/[\s^2^(Fo^2^)+(0.0558P)^2^+3.7456P] where P=(Fo^2^+2Fc^2^)/3'
_refine_ls_weighting_scheme calc
_refine_ls_wR_factor_all 0.1009
_refine_ls_wR_factor_obs 0.1009
_reflns_number_observed 4313
_reflns_number_total 4313
_reflns_observed_criterion >2sigma(I)
_cod_data_source_file ic9610804_3.cif
_cod_data_source_block compund_3_[{NbOCl4(THF)}2(AlCl3(THF)3)]
_cod_depositor_comments
;
The following automatic conversions were performed:

'_refine_ls_weighting_scheme' value 'calc
w=1/[\s^2^(Fo^2^)+(0.0558P)^2^+3.7456P] where P=(Fo^2^+2Fc^2^)/3' was
changed to 'calc'. New tag '_refine_ls_weighting_details' was
created. The value of the new tag was set to
'w=1/[\s^2^(Fo^2^)+(0.0558P)^2^+3.7456P] where P=(Fo^2^+2Fc^2^)/3'.

Automatic conversion script
Id: cif_fix_values 3143 2015-03-26 13:38:13Z robertas 
;
_cod_original_cell_volume 2074.6(10)
_cod_database_code 4323413

loop_
_symmetry_equiv_pos_as_xyz
'x, y, z'
'-x, -y, -z'

loop_
_atom_site_aniso_label
_atom_site_aniso_U_11
_atom_site_aniso_U_22
_atom_site_aniso_U_33
_atom_site_aniso_U_23
_atom_site_aniso_U_13
_atom_site_aniso_U_12
Nb1 0.0350(3) 0.0291(2) 0.0588(3) -0.0185(2) -0.0065(2) -0.0058(2)
Nb2 0.0316(3) 0.0291(2) 0.0488(3) -0.0172(2) -0.0034(2) -0.0074(2)
Al 0.0308(8) 0.0293(6) 0.0427(8) -0.0152(6) -0.0036(6) -0.0069(6)
Cl1 0.0636(10) 0.0601(9) 0.0728(10) -0.0341(8) -0.0171(8) -0.0086(8)
Cl2 0.0704(11) 0.0641(10) 0.0925(13) -0.0354(9) 0.0195(9) -0.0363(9)
Cl3 0.0850(12) 0.0473(8) 0.0851(12) -0.0187(8) -0.0426(10) 0.0002(8)
Cl4 0.0485(9) 0.0599(9) 0.1032(13) -0.0355(9) 0.0130(9) -0.0226(8)
Cl5 0.0472(8) 0.0579(9) 0.0743(10) -0.0271(7) -0.0191(7) -0.0099(7)
Cl6 0.0654(10) 0.0568(9) 0.0600(9) -0.0287(7) 0.0142(8) -0.0144(8)
Cl7 0.0624(10) 0.0567(9) 0.0939(13) -0.0231(8) -0.0304(9) -0.0221(8)
Cl8 0.0596(9) 0.0469(8) 0.0678(10) -0.0129(7) 0.0132(8) -0.0145(7)
Cl9 0.0643(9) 0.0479(7) 0.0432(7) -0.0172(6) -0.0047(6) -0.0137(7)
O1 0.040(2) 0.032(2) 0.053(2) -0.016(2) -0.006(2) -0.008(2)
O2 0.037(2) 0.033(2) 0.048(2) -0.0180(15) -0.002(2) -0.010(2)
O3 0.043(2) 0.037(2) 0.081(3) -0.028(2) -0.003(2) -0.006(2)
O4 0.042(2) 0.035(2) 0.092(3) -0.029(2) -0.003(2) -0.010(2)
O5 0.033(2) 0.043(2) 0.060(2) -0.031(2) -0.003(2) -0.008(2)
O6 0.049(2) 0.037(2) 0.045(2) -0.013(2) -0.005(2) -0.017(2)
O7 0.034(2) 0.037(2) 0.057(2) -0.010(2) -0.005(2) -0.013(2)
C1 0.049(4) 0.055(4) 0.108(6) -0.033(4) -0.009(4) 0.000(3)
C2 0.069(6) 0.045(4) 0.323(21) -0.059(8) -0.019(9) 0.003(4)
C3 0.106(8) 0.069(5) 0.194(12) -0.087(7) 0.034(7) -0.035(5)
C4 0.077(5) 0.054(4) 0.128(7) -0.046(4) -0.014(5) -0.019(4)
C5 0.056(4) 0.048(4) 0.142(8) -0.042(4) 0.002(5) -0.005(3)
C6 0.114(8) 0.065(5) 0.192(12) -0.081(7) -0.044(8) 0.010(5)
C7 0.078(6) 0.043(4) 0.186(11) -0.042(5) -0.003(6) -0.017(4)
C8 0.072(5) 0.056(4) 0.141(8) -0.049(5) -0.011(5) -0.028(4)
C9 0.046(4) 0.133(7) 0.135(7) -0.105(6) -0.004(4) -0.030(4)
C10 0.049(4) 0.100(6) 0.110(6) -0.063(5) 0.003(4) -0.026(4)
C11 0.035(4) 0.124(7) 0.143(8) -0.092(7) 0.003(4) -0.019(4)
C12 0.042(4) 0.085(5) 0.112(6) -0.067(5) 0.018(4) -0.032(4)
C13 0.085(5) 0.045(3) 0.044(3) -0.008(2) 0.002(3) -0.029(3)
C14 0.081(5) 0.077(5) 0.060(4) -0.006(4) 0.001(4) -0.031(4)
C15 0.095(5) 0.075(5) 0.048(4) -0.023(3) -0.004(4) -0.031(4)
C16 0.085(5) 0.054(3) 0.043(3) -0.021(3) -0.014(3) -0.017(3)
C17 0.042(3) 0.056(4) 0.078(5) -0.009(3) 0.013(3) -0.022(3)
C18 0.052(4) 0.075(5) 0.096(6) -0.024(4) 0.001(4) -0.033(4)
C19 0.044(4) 0.077(5) 0.113(7) -0.028(5) -0.014(4) -0.011(4)
C20 0.054(4) 0.055(4) 0.086(5) -0.006(3) -0.033(4) -0.023(3)

loop_
_atom_site_label
_atom_site_type_symbol
_atom_site_fract_x
_atom_site_fract_y
_atom_site_fract_z
_atom_site_U_iso_or_equiv
_atom_site_thermal_displace_type
_atom_site_occupancy
_atom_site_calc_flag
_atom_site_refinement_flags
_atom_site_disorder_group
Nb1 Nb 0.41508(4) 0.55869(4) 0.70360(4) 0.0415(2) Uani 1 d . .
Nb2 Nb 0.12753(4) 1.15114(4) 0.67512(3) 0.03648(15) Uani 1 d . .
Al Al 0.26160(13) 0.85191(12) 0.69632(11) 0.0346(3) Uani 1 d . .
Cl1 Cl 0.3271(2) 0.58967(14) 0.56396(13) 0.0650(4) Uani 1 d . .
Cl2 Cl 0.2680(2) 0.4830(2) 0.7991(2) 0.0726(5) Uani 1 d . .
Cl3 Cl 0.5243(2) 0.47853(14) 0.84894(15) 0.0770(5) Uani 1 d . .
Cl4 Cl 0.5860(2) 0.59232(15) 0.6135(2) 0.0699(5) Uani 1 d . .
Cl5 Cl -0.04111(14) 1.20550(14) 0.58492(13) 0.0594(4) Uani 1 d . .
Cl6 Cl -0.0045(2) 1.14253(14) 0.81671(12) 0.0637(4) Uani 1 d . .
Cl7 Cl 0.2804(2) 1.13903(14) 0.76207(14) 0.0679(5) Uani 1 d . .
Cl8 Cl 0.2371(2) 1.20945(13) 0.52998(13) 0.0649(4) Uani 1 d . .
Cl9 Cl 0.27517(15) 0.90599(12) 0.53709(10) 0.0537(4) Uani 1 d . .
O1 O 0.3363(3) 0.6948(3) 0.7118(3) 0.0426(8) Uani 1 d . .
O2 O 0.1869(3) 1.0059(3) 0.6940(3) 0.0395(8) Uani 1 d . .
O3 O 0.5202(4) 0.3795(3) 0.6974(3) 0.0546(10) Uani 1 d . .
O4 O 0.0480(4) 1.3411(3) 0.6584(3) 0.0552(11) Uani 1 d . .
O5 O 0.1012(3) 0.8468(3) 0.7037(3) 0.0431(8) Uani 1 d . .
O6 O 0.2477(3) 0.8050(3) 0.8387(3) 0.0435(8) Uani 1 d . .
O7 O 0.4205(3) 0.8504(3) 0.7070(3) 0.0445(9) Uani 1 d . .
C1 C 0.6518(6) 0.3133(6) 0.7118(7) 0.075(2) Uani 1 d . .
H1 H 0.6799(6) 0.3187(6) 0.7735(7) 0.091 Uiso 1 d R .
H11 H 0.7040(6) 0.3444(6) 0.6480(7) 0.091 Uiso 1 d R .
C2 C 0.6687(10) 0.1982(8) 0.7263(14) 0.154(7) Uani 1 d . .
H2 H 0.6677(10) 0.1507(8) 0.8032(14) 0.185 Uiso 1 d R .
H21 H 0.7548(10) 0.1559(8) 0.6937(14) 0.185 Uiso 1 d R .
C3 C 0.5689(10) 0.2003(8) 0.6868(10) 0.115(4) Uani 1 d . .
H3 H 0.5341(10) 0.1360(8) 0.7331(10) 0.138 Uiso 1 d R .
H31 H 0.5995(10) 0.1867(8) 0.6182(10) 0.138 Uiso 1 d R .
C4 C 0.4704(8) 0.3151(6) 0.6701(8) 0.082(2) Uani 1 d . .
H4 H 0.4475(8) 0.3571(6) 0.5945(8) 0.099 Uiso 1 d R .
H41 H 0.3891(8) 0.3092(6) 0.7135(8) 0.099 Uiso 1 d R .
C5 C -0.0799(7) 1.4112(6) 0.6680(8) 0.085(3) Uani 1 d . .
H5 H -0.1203(7) 1.3657(6) 0.7326(8) 0.103 Uiso 1 d R .
H51 H -0.1301(7) 1.4331(6) 0.6059(8) 0.103 Uiso 1 d R .
C6 C -0.0842(11) 1.5122(8) 0.6784(11) 0.122(4) Uani 1 d . .
H6 H -0.0896(11) 1.5029(8) 0.7541(11) 0.146 Uiso 1 d R .
H61 H -0.1625(11) 1.5858(8) 0.6435(11) 0.146 Uiso 1 d R .
C7 C 0.0314(8) 1.5273(7) 0.6287(10) 0.104(3) Uani 1 d . .
H7 H 0.0630(8) 1.5624(7) 0.6671(10) 0.125 Uiso 1 d R .
H71 H 0.0170(8) 1.5839(7) 0.5542(10) 0.125 Uiso 1 d R .
C8 C 0.1211(7) 1.4110(6) 0.6386(8) 0.082(2) Uani 1 d . .
H8 H 0.1734(7) 1.4140(6) 0.5708(8) 0.098 Uiso 1 d R .
H81 H 0.1835(7) 1.3762(6) 0.6963(8) 0.098 Uiso 1 d R .
C9 C 0.0671(6) 0.8038(9) 0.6419(8) 0.087(3) Uani 1 d . .
H9 H 0.1247(6) 0.7155(9) 0.6532(8) 0.104 Uiso 1 d R .
H91 H 0.0768(6) 0.8535(9) 0.5666(8) 0.104 Uiso 1 d R .
C10 C -0.0616(7) 0.8202(8) 0.6643(7) 0.079(2) Uani 1 d . .
H10 H -0.0674(7) 0.7401(8) 0.7117(7) 0.095 Uiso 1 d R .
H101 H -0.1120(7) 0.8505(8) 0.6001(7) 0.095 Uiso 1 d R .
C11 C -0.1115(6) 0.9039(9) 0.7136(8) 0.091(3) Uani 1 d . .
H111 H -0.1755(6) 0.8822(9) 0.7715(8) 0.109 Uiso 1 d R .
H112 H -0.1589(6) 0.9878(9) 0.6632(8) 0.109 Uiso 1 d R .
C12 C -0.0088(6) 0.9019(7) 0.7546(6) 0.069(2) Uani 1 d . .
H12 H -0.0188(6) 0.9876(7) 0.7424(6) 0.083 Uiso 1 d R .
H121 H -0.0044(6) 0.8553(7) 0.8318(6) 0.083 Uiso 1 d R .
C13 C 0.2389(7) 0.6960(5) 0.9053(4) 0.060(2) Uani 1 d . .
H13 H 0.3259(7) 0.6261(5) 0.9070(4) 0.072 Uiso 1 d R .
H131 H 0.1706(7) 0.6809(5) 0.8813(4) 0.072 Uiso 1 d R .
C14 C 0.2014(8) 0.7125(7) 1.0029(6) 0.079(2) Uani 1 d . .
H14 H 0.2395(8) 0.6317(7) 1.0601(6) 0.094 Uiso 1 d R .
H141 H 0.1032(8) 0.7479(7) 1.0140(6) 0.094 Uiso 1 d R .
C15 C 0.2562(8) 0.7899(7) 0.9986(5) 0.072(2) Uani 1 d . .
H15 H 0.3525(8) 0.7448(7) 1.0132(5) 0.087 Uiso 1 d R .
H151 H 0.2116(8) 0.8327(7) 1.0506(5) 0.087 Uiso 1 d R .
C16 C 0.2401(7) 0.8709(6) 0.8979(4) 0.061(2) Uani 1 d . .
H16 H 0.1523(7) 0.9407(6) 0.8923(4) 0.073 Uiso 1 d R .
H161 H 0.3114(7) 0.9044(6) 0.8749(4) 0.073 Uiso 1 d R .
C17 C 0.4786(6) 0.9215(6) 0.6277(6) 0.065(2) Uani 1 d . .
H17 H 0.4170(6) 1.0099(6) 0.6062(6) 0.078 Uiso 1 d R .
H171 H 0.5030(6) 0.8951(6) 0.5649(6) 0.078 Uiso 1 d R .
C18 C 0.5897(7) 0.9029(7) 0.6734(6) 0.073(2) Uani 1 d . .
H18 H 0.5689(7) 0.9601(7) 0.7127(6) 0.088 Uiso 1 d R .
H181 H 0.6605(7) 0.9142(7) 0.6183(6) 0.088 Uiso 1 d R .
C19 C 0.6268(7) 0.7828(7) 0.7394(7) 0.082(2) Uani 1 d . .
H19 H 0.6809(7) 0.7669(7) 0.7969(7) 0.099 Uiso 1 d R .
H191 H 0.6798(7) 0.7255(7) 0.7000(7) 0.099 Uiso 1 d R .
C20 C 0.5114(6) 0.7679(6) 0.7792(6) 0.066(2) Uani 1 d . .
H20 H 0.5210(6) 0.6825(6) 0.7907(6) 0.079 Uiso 1 d R .
H201 H 0.4848(6) 0.7830(6) 0.8474(6) 0.079 Uiso 1 d R .

loop_
_atom_type_symbol
_atom_type_description
_atom_type_scat_dispersion_real
_atom_type_scat_dispersion_imag
_atom_type_scat_source
C C 0.0033 0.0016 'International Tables Vol C Tables 4.2.6.8 and 6.1.1.4'
H H 0.0000 0.0000 'International Tables Vol C Tables 4.2.6.8 and 6.1.1.4'
O O 0.0106 0.0060 'International Tables Vol C Tables 4.2.6.8 and 6.1.1.4'
Al Al 0.0645 0.0514 'International Tables Vol C Tables 4.2.6.8 and 6.1.1.4'
Cl Cl 0.1484 0.1585 'International Tables Vol C Tables 4.2.6.8 and 6.1.1.4'
Nb Nb -2.0727 0.6215 'International Tables Vol C Tables 4.2.6.8 and 6.1.1.4'

loop_
_geom_angle_atom_site_label_1
_geom_angle_atom_site_label_2
_geom_angle_atom_site_label_3
_geom_angle
_geom_angle_site_symmetry_1
_geom_angle_site_symmetry_3
_geom_angle_publ_flag
O1 Nb1 O3 178.3(2) . . ?
O1 Nb1 Cl1 98.35(13) . . ?
O3 Nb1 Cl1 83.37(13) . . ?
O1 Nb1 Cl4 96.46(13) . . ?
O3 Nb1 Cl4 83.69(12) . . ?
Cl1 Nb1 Cl4 91.81(8) . . ?
O1 Nb1 Cl2 95.60(13) . . ?
O3 Nb1 Cl2 84.19(12) . . ?
Cl1 Nb1 Cl2 88.83(8) . . ?
Cl4 Nb1 Cl2 167.70(6) . . ?
O1 Nb1 Cl3 95.73(13) . . ?
O3 Nb1 Cl3 82.55(13) . . ?
Cl1 Nb1 Cl3 165.66(6) . . ?
Cl4 Nb1 Cl3 89.31(8) . . ?
Cl2 Nb1 Cl3 87.09(8) . . ?
O2 Nb2 O4 177.2(2) . . ?
O2 Nb2 Cl5 97.91(13) . . ?
O4 Nb2 Cl5 83.56(12) . . ?
O2 Nb2 Cl8 98.57(13) . . ?
O4 Nb2 Cl8 83.85(13) . . ?
Cl5 Nb2 Cl8 89.62(7) . . ?
O2 Nb2 Cl7 94.63(13) . . ?
O4 Nb2 Cl7 83.90(12) . . ?
Cl5 Nb2 Cl7 167.46(6) . . ?
Cl8 Nb2 Cl7 88.88(8) . . ?
O2 Nb2 Cl6 96.12(13) . . ?
O4 Nb2 Cl6 81.46(12) . . ?
Cl5 Nb2 Cl6 88.52(7) . . ?
Cl8 Nb2 Cl6 165.31(6) . . ?
Cl7 Nb2 Cl6 89.78(7) . . ?
O1 Al O2 174.5(2) . . ?
O1 Al O7 89.6(2) . . ?
O2 Al O7 89.4(2) . . ?
O1 Al O5 89.8(2) . . ?
O2 Al O5 90.5(2) . . ?
O7 Al O5 172.7(2) . . ?
O1 Al O6 87.4(2) . . ?
O2 Al O6 87.2(2) . . ?
O7 Al O6 86.3(2) . . ?
O5 Al O6 86.4(2) . . ?
O1 Al Cl9 93.15(14) . . ?
O2 Al Cl9 92.32(13) . . ?
O7 Al Cl9 94.07(14) . . ?
O5 Al Cl9 93.24(14) . . ?
O6 Al Cl9 179.35(14) . . ?
Nb1 O1 Al 169.3(2) . . ?
Nb2 O2 Al 171.9(2) . . ?
C4 O3 C1 108.2(5) . . ?
C4 O3 Nb1 125.9(4) . . ?
C1 O3 Nb1 125.7(4) . . ?
C5 O4 C8 108.5(5) . . ?
C5 O4 Nb2 126.4(4) . . ?
C8 O4 Nb2 125.1(4) . . ?
C12 O5 C9 108.6(4) . . ?
C12 O5 Al 127.1(3) . . ?
C9 O5 Al 123.4(4) . . ?
C16 O6 C13 107.7(4) . . ?
C16 O6 Al 127.0(3) . . ?
C13 O6 Al 125.2(3) . . ?
C20 O7 C17 108.4(4) . . ?
C20 O7 Al 127.6(3) . . ?
C17 O7 Al 122.8(4) . . ?
C2 C1 O3 104.9(7) . . ?
C3 C2 C1 109.3(8) . . ?
C2 C3 C4 107.5(7) . . ?
O3 C4 C3 105.7(7) . . ?
C6 C5 O4 107.0(8) . . ?
C5 C6 C7 105.5(8) . . ?
C8 C7 C6 104.9(7) . . ?
C7 C8 O4 105.7(6) . . ?
C10 C9 O5 107.4(6) . . ?
C9 C10 C11 105.7(6) . . ?
C10 C11 C12 107.8(6) . . ?
O5 C12 C11 105.8(6) . . ?
O6 C13 C14 104.2(5) . . ?
C15 C14 C13 103.3(6) . . ?
C14 C15 C16 104.7(6) . . ?
O6 C16 C15 105.3(5) . . ?
O7 C17 C18 103.3(6) . . ?
C19 C18 C17 102.8(6) . . ?
C20 C19 C18 105.0(6) . . ?
O7 C20 C19 106.0(6) . . ?

loop_
_geom_bond_atom_site_label_1
_geom_bond_atom_site_label_2
_geom_bond_distance
_geom_bond_site_symmetry_2
_geom_bond_publ_flag
Nb1 O1 1.751(3) . ?
Nb1 O3 2.283(4) . ?
Nb1 Cl1 2.336(2) . ?
Nb1 Cl4 2.347(2) . ?
Nb1 Cl2 2.385(2) . ?
Nb1 Cl3 2.388(2) . ?
Nb2 O2 1.742(3) . ?
Nb2 O4 2.305(4) . ?
Nb2 Cl5 2.348(2) . ?
Nb2 Cl8 2.349(2) . ?
Nb2 Cl7 2.371(2) . ?
Nb2 Cl6 2.381(2) . ?
Al O1 1.899(4) . ?
Al O2 1.915(4) . ?
Al O7 1.944(4) . ?
Al O5 1.944(4) . ?
Al O6 1.964(4) . ?
Al Cl9 2.196(2) . ?
O3 C4 1.465(9) . ?
O3 C1 1.467(8) . ?
O4 C5 1.447(8) . ?
O4 C8 1.479(8) . ?
O5 C12 1.455(7) . ?
O5 C9 1.467(7) . ?
O6 C16 1.463(7) . ?
O6 C13 1.482(7) . ?
O7 C20 1.455(7) . ?
O7 C17 1.487(7) . ?
C1 C2 1.444(12) . ?
C2 C3 1.43(2) . ?
C3 C4 1.483(12) . ?
C5 C6 1.439(12) . ?
C6 C7 1.50(2) . ?
C7 C8 1.475(10) . ?
C9 C10 1.459(10) . ?
C10 C11 1.463(11) . ?
C11 C12 1.472(10) . ?
C13 C14 1.516(11) . ?
C14 C15 1.450(12) . ?
C15 C16 1.476(9) . ?
C17 C18 1.503(11) . ?
C18 C19 1.482(11) . ?
C19 C20 1.467(11) . ?
